data_7229620
loop_
_publ_author_name
'Pye, Scott J.'
'Dalgarno, Scott J.'
'Chalker, Justin M.'
'Raston, Colin L.'

_publ_section_title
;
 Organic oxidations promoted in vortex driven thin films under continuous
 flow
;
_journal_issue 1
_journal_name_full 'Green Chemistry'
_journal_page_first 118
_journal_paper_doi 10.1039/C7GC03352D
_journal_volume 20
_journal_year 2018
_chemical_formula_moiety 'C14 H18 O2 S'
_chemical_formula_sum 'C14 H18 O2 S'
_chemical_formula_weight 250.34
_space_group_crystal_system monoclinic
_space_group_IT_number 14
_space_group_name_Hall '-P 2yn'
_space_group_name_H-M_alt 'P 1 21/n 1'
_symmetry_space_group_name_Hall '-P 2yn'
_symmetry_space_group_name_H-M 'P 1 21/n 1'
_atom_sites_solution_hydrogens geom
_atom_sites_solution_primary dual
_atom_sites_solution_secondary difmap
_audit_creation_date 2017-05-29
_audit_creation_method
;
Olex2 1.2
(compiled Mar 28 2017 19:26:29 for OlexSys, GUI svn.r5337)
;
_audit_update_record
;
2017-05-29 deposited with the CCDC.
2017-11-27 downloaded from the CCDC.
;
_cell_angle_alpha 90.00
_cell_angle_beta 96.801(2)
_cell_angle_gamma 90.00
_cell_formula_units_Z 4
_cell_length_a 7.8477(5)
_cell_length_b 7.9550(5)
_cell_length_c 20.8582(11)
_cell_measurement_reflns_used 6652
_cell_measurement_temperature 100(2)
_cell_measurement_theta_max 27.21
_cell_measurement_theta_min 2.68
_cell_volume 1292.98(13)
_computing_cell_refinement 'SAINT v8.34A (Bruker, 2013)'
_computing_data_collection 'Apex II'
_computing_data_reduction 'SAINT v8.34A (Bruker, 2013)'
_computing_molecular_graphics 'Olex2 (Dolomanov et al., 2009)'
_computing_publication_material 'Olex2 (Dolomanov et al., 2009)'
_computing_structure_refinement 'XL (Sheldrick, 2008)'
_computing_structure_solution 'XT (Sheldrick, 2015)'
_diffrn_ambient_temperature 100(2)
_diffrn_detector_area_resol_mean 8
_diffrn_measured_fraction_theta_full 1.000
_diffrn_measured_fraction_theta_max 1.000
_diffrn_measurement_device_type 'Bruker APEX-II CCD'
_diffrn_measurement_method '\f and \w scans'
_diffrn_radiation_monochromator graphite
_diffrn_radiation_type MoK\a
_diffrn_radiation_wavelength 0.71073
_diffrn_reflns_av_R_equivalents 0.0211
_diffrn_reflns_av_unetI/netI 0.0188
_diffrn_reflns_limit_h_max 9
_diffrn_reflns_limit_h_min -9
_diffrn_reflns_limit_k_max 10
_diffrn_reflns_limit_k_min -9
_diffrn_reflns_limit_l_max 26
_diffrn_reflns_limit_l_min -26
_diffrn_reflns_number 11046
_diffrn_reflns_theta_full 26.73
_diffrn_reflns_theta_max 26.73
_diffrn_reflns_theta_min 2.68
_diffrn_source 'sealed tube'
_diffrn_standards_number 0
_exptl_absorpt_coefficient_mu 0.238
_exptl_absorpt_correction_T_max 0.7455
_exptl_absorpt_correction_T_min 0.7078
_exptl_absorpt_correction_type multi-scan
_exptl_absorpt_process_details
;
SADABS-2014/5 (Bruker,2014) was used for absorption correction.
wR2(int) was 0.0540 before and 0.0369 after correction.
The Ratio of minimum to maximum transmission is 0.9494.
The \l/2 correction factor is 0.00150.
;
_exptl_crystal_colour colourless
_exptl_crystal_colour_primary colourless
_exptl_crystal_density_diffrn 1.286
_exptl_crystal_density_method 'not measured'
_exptl_crystal_description Block
_exptl_crystal_F_000 536
_exptl_crystal_size_max 0.56
_exptl_crystal_size_mid 0.44
_exptl_crystal_size_min 0.4
_refine_diff_density_max 0.310
_refine_diff_density_min -0.239
_refine_diff_density_rms 0.043
_refine_ls_extinction_method none
_refine_ls_goodness_of_fit_ref 1.046
_refine_ls_hydrogen_treatment constr
_refine_ls_matrix_type full
_refine_ls_number_parameters 157
_refine_ls_number_reflns 2733
_refine_ls_number_restraints 0
_refine_ls_restrained_S_all 1.046
_refine_ls_R_factor_all 0.0315
_refine_ls_R_factor_gt 0.0283
_refine_ls_shift/su_max 0.001
_refine_ls_shift/su_mean 0.000
_refine_ls_structure_factor_coef Fsqd
_refine_ls_weighting_details 'w=1/[\s^2^(Fo^2^)+(0.0361P)^2^+0.5438P] where P=(Fo^2^+2Fc^2^)/3'
_refine_ls_weighting_scheme calc
_refine_ls_wR_factor_gt 0.0735
_refine_ls_wR_factor_ref 0.0755
_reflns_number_gt 2510
_reflns_number_total 2733
_reflns_threshold_expression 'I > 2\s(I)'
_cod_data_source_file c7gc03352d2.cif
_cod_data_source_block SPEC01
_cod_depositor_comments 'Adding full bibliography for 7229619--7229620.cif.'
_cod_database_code 7229620
_olex2_refinement_description
;
1. Fixed Uiso
 At 1.2 times of:
  All C(H) groups, All C(H,H) groups
 At 1.5 times of:
  All C(H,H,H) groups, All O(H) groups
2.a Ternary CH refined with riding coordinates:
 C1(H1A), C4(H4)
2.b Secondary CH2 refined with riding coordinates:
 C3(H3A,H3B), C5(H5A,H5B)
2.c Aromatic/amide H refined with riding coordinates:
 C10(H10), C11(H11), C12(H12), C13(H13), C14(H14)
2.d Idealised Me refined as rotating group:
 C7(H7A,H7B,H7C), C8(H8A,H8B,H8C)
2.e Idealised tetrahedral OH refined as rotating group:
 O1(H1)
;
_olex2_submission_special_instructions 'No special instructions were received'

loop_
_space_group_symop_id
_space_group_symop_operation_xyz
1 'x, y, z'
2 '-x+1/2, y+1/2, -z+1/2'
3 '-x, -y, -z'
4 'x-1/2, -y-1/2, z-1/2'

loop_
_atom_site_label
_atom_site_type_symbol
_atom_site_fract_x
_atom_site_fract_y
_atom_site_fract_z
_atom_site_U_iso_or_equiv
_atom_site_adp_type
_atom_site_occupancy
_atom_site_calc_flag
_atom_site_refinement_flags_posn
S1 S 0.30487(4) 0.55696(4) 0.652653(14) 0.01798(10) Uani 1 d .
O1 O 0.66271(10) 0.73973(11) 0.54645(4) 0.01727(19) Uani 1 d .
H1 H 0.6031 0.7344 0.5103 0.026 Uiso 1 calc GR
C1 C 0.45619(14) 0.57313(14) 0.59227(5) 0.0135(2) Uani 1 d .
H1A H 0.3912 0.5618 0.5483 0.016 Uiso 1 calc R
O2 O 0.57151(11) 0.30626(11) 0.56794(4) 0.01966(19) Uani 1 d .
C2 C 0.55205(14) 0.74417(14) 0.59649(5) 0.0145(2) Uani 1 d .
C3 C 0.67226(14) 0.75660(14) 0.65955(5) 0.0149(2) Uani 1 d .
H3A H 0.6036 0.7512 0.6964 0.018 Uiso 1 calc R
H3B H 0.7314 0.8667 0.6613 0.018 Uiso 1 calc R
C4 C 0.80644(14) 0.61630(15) 0.66641(5) 0.0146(2) Uani 1 d .
H4 H 0.8798 0.6277 0.6306 0.017 Uiso 1 calc R
C5 C 0.71831(15) 0.44379(14) 0.66046(6) 0.0168(2) Uani 1 d .
H5A H 0.8065 0.3563 0.6571 0.020 Uiso 1 calc R
H5B H 0.6649 0.4217 0.7003 0.020 Uiso 1 calc R
C6 C 0.58264(14) 0.42908(14) 0.60310(5) 0.0142(2) Uani 1 d .
C7 C 0.43000(16) 0.89309(16) 0.58694(6) 0.0215(3) Uani 1 d .
H7A H 0.4963 0.9974 0.5868 0.032 Uiso 1 calc GR
H7B H 0.3579 0.8964 0.6222 0.032 Uiso 1 calc GR
H7C H 0.3571 0.8813 0.5457 0.032 Uiso 1 calc GR
C8 C 0.92181(15) 0.62820(16) 0.73054(6) 0.0190(3) Uani 1 d .
H8A H 0.8517 0.6189 0.7663 0.029 Uiso 1 calc GR
H8B H 0.9817 0.7365 0.7331 0.029 Uiso 1 calc GR
H8C H 1.0061 0.5368 0.7334 0.029 Uiso 1 calc GR
C9 C 0.18731(14) 0.37230(15) 0.62754(5) 0.0148(2) Uani 1 d .
C10 C 0.16486(15) 0.24950(16) 0.67321(6) 0.0198(3) Uani 1 d .
H10 H 0.2191 0.2611 0.7162 0.024 Uiso 1 calc R
C11 C 0.06309(16) 0.10960(17) 0.65607(7) 0.0262(3) Uani 1 d .
H11 H 0.0467 0.0268 0.6876 0.031 Uiso 1 calc R
C12 C -0.01435(17) 0.09034(17) 0.59334(7) 0.0284(3) Uani 1 d .
H12 H -0.0835 -0.0054 0.5817 0.034 Uiso 1 calc R
C13 C 0.00985(17) 0.21184(19) 0.54773(6) 0.0274(3) Uani 1 d .
H13 H -0.0416 0.1981 0.5045 0.033 Uiso 1 calc R
C14 C 0.10842(15) 0.35350(17) 0.56447(6) 0.0204(3) Uani 1 d .
H14 H 0.1221 0.4374 0.5331 0.024 Uiso 1 calc R

loop_
_atom_site_aniso_label
_atom_site_aniso_U_11
_atom_site_aniso_U_22
_atom_site_aniso_U_33
_atom_site_aniso_U_23
_atom_site_aniso_U_13
_atom_site_aniso_U_12
S1 0.01541(16) 0.02013(17) 0.01960(16) -0.00601(11) 0.00706(11) -0.00571(11)
O1 0.0168(4) 0.0199(4) 0.0156(4) 0.0015(3) 0.0040(3) -0.0027(3)
C1 0.0121(5) 0.0136(6) 0.0152(5) -0.0011(4) 0.0037(4) -0.0017(4)
O2 0.0222(4) 0.0134(4) 0.0230(4) -0.0045(3) 0.0012(3) -0.0010(3)
C2 0.0141(5) 0.0123(5) 0.0178(5) -0.0002(4) 0.0045(4) -0.0012(4)
C3 0.0146(5) 0.0124(6) 0.0182(6) -0.0024(4) 0.0041(4) -0.0026(4)
C4 0.0131(5) 0.0144(6) 0.0163(5) -0.0018(4) 0.0025(4) -0.0013(4)
C5 0.0173(6) 0.0129(6) 0.0197(6) -0.0006(4) 0.0001(4) 0.0018(4)
C6 0.0141(5) 0.0127(5) 0.0168(5) 0.0006(4) 0.0053(4) -0.0032(4)
C7 0.0207(6) 0.0141(6) 0.0293(6) 0.0006(5) 0.0013(5) 0.0025(5)
C8 0.0172(6) 0.0193(6) 0.0200(6) -0.0028(5) 0.0003(4) -0.0006(5)
C9 0.0098(5) 0.0152(6) 0.0201(5) -0.0019(4) 0.0041(4) -0.0005(4)
C10 0.0134(5) 0.0213(6) 0.0251(6) 0.0046(5) 0.0032(4) 0.0030(5)
C11 0.0210(6) 0.0168(6) 0.0426(8) 0.0064(6) 0.0119(5) 0.0017(5)
C12 0.0220(7) 0.0198(7) 0.0464(8) -0.0133(6) 0.0159(6) -0.0075(5)
C13 0.0206(6) 0.0369(8) 0.0256(6) -0.0137(6) 0.0070(5) -0.0091(6)
C14 0.0169(6) 0.0258(7) 0.0189(6) -0.0007(5) 0.0045(4) -0.0049(5)

loop_
_atom_type_symbol
_atom_type_description
_atom_type_scat_dispersion_real
_atom_type_scat_dispersion_imag
_atom_type_scat_source
C C 0.0033 0.0016 'International Tables Vol C Tables 4.2.6.8 and 6.1.1.4'
H H 0.0000 0.0000 'International Tables Vol C Tables 4.2.6.8 and 6.1.1.4'
O O 0.0106 0.0060 'International Tables Vol C Tables 4.2.6.8 and 6.1.1.4'
S S 0.1246 0.1234 'International Tables Vol C Tables 4.2.6.8 and 6.1.1.4'

loop_
_geom_angle_atom_site_label_1
_geom_angle_atom_site_label_2
_geom_angle_atom_site_label_3
_geom_angle
C9 S1 C1 102.17(5)
C2 O1 H1 109.5
S1 C1 H1A 108.8
C2 C1 S1 111.80(8)
C2 C1 H1A 108.8
C6 C1 S1 108.08(8)
C6 C1 H1A 108.8
C6 C1 C2 110.49(9)
O1 C2 C1 105.56(9)
O1 C2 C3 105.22(9)
O1 C2 C7 110.48(9)
C3 C2 C1 110.55(9)
C7 C2 C1 112.44(9)
C7 C2 C3 112.15(9)
C2 C3 H3A 109.1
C2 C3 H3B 109.1
C2 C3 C4 112.41(9)
H3A C3 H3B 107.9
C4 C3 H3A 109.1
C4 C3 H3B 109.1
C3 C4 H4 108.3
C3 C4 C5 110.25(9)
C5 C4 H4 108.3
C8 C4 C3 111.53(9)
C8 C4 H4 108.3
C8 C4 C5 109.93(10)
C4 C5 H5A 108.8
C4 C5 H5B 108.8
H5A C5 H5B 107.7
C6 C5 C4 113.72(9)
C6 C5 H5A 108.8
C6 C5 H5B 108.8
O2 C6 C1 121.18(10)
O2 C6 C5 122.20(10)
C5 C6 C1 116.59(9)
C2 C7 H7A 109.5
C2 C7 H7B 109.5
C2 C7 H7C 109.5
H7A C7 H7B 109.5
H7A C7 H7C 109.5
H7B C7 H7C 109.5
C4 C8 H8A 109.5
C4 C8 H8B 109.5
C4 C8 H8C 109.5
H8A C8 H8B 109.5
H8A C8 H8C 109.5
H8B C8 H8C 109.5
C10 C9 S1 118.78(9)
C10 C9 C14 119.55(11)
C14 C9 S1 121.54(9)
C9 C10 H10 120.0
C9 C10 C11 120.09(12)
C11 C10 H10 120.0
C10 C11 H11 119.8
C12 C11 C10 120.38(12)
C12 C11 H11 119.8
C11 C12 H12 120.3
C11 C12 C13 119.44(12)
C13 C12 H12 120.3
C12 C13 H13 119.6
C12 C13 C14 120.77(12)
C14 C13 H13 119.6
C9 C14 H14 120.1
C13 C14 C9 119.77(12)
C13 C14 H14 120.1

loop_
_geom_bond_atom_site_label_1
_geom_bond_atom_site_label_2
_geom_bond_distance
S1 C1 1.8350(11)
S1 C9 1.7802(12)
O1 H1 0.8400
O1 C2 1.4350(13)
C1 H1A 1.0000
C1 C2 1.5522(15)
C1 C6 1.5152(15)
O2 C6 1.2186(14)
C2 C3 1.5284(15)
C2 C7 1.5216(16)
C3 H3A 0.9900
C3 H3B 0.9900
C3 C4 1.5295(16)
C4 H4 1.0000
C4 C5 1.5351(16)
C4 C8 1.5269(15)
C5 H5A 0.9900
C5 H5B 0.9900
C5 C6 1.5090(15)
C7 H7A 0.9800
C7 H7B 0.9800
C7 H7C 0.9800
C8 H8A 0.9800
C8 H8B 0.9800
C8 H8C 0.9800
C9 C10 1.3902(17)
C9 C14 1.3940(16)
C10 H10 0.9500
C10 C11 1.3916(18)
C11 H11 0.9500
C11 C12 1.384(2)
C12 H12 0.9500
C12 C13 1.385(2)
C13 H13 0.9500
C13 C14 1.3879(18)
C14 H14 0.9500
